data_7715689
loop_
_publ_author_name
'Quiroz, Manuel'
'Jana, Manish'
'Liu, Kaiyang'
'Bhuvanesh, Nattamai'
'Hall, Michael B.'
'Darensbourg, Marcetta Y.'

_publ_section_title
;
 Site specific redox properties in ligand differentiated di-nickel
 complexes inspired by the acetyl CoA synthase active site.
;
_journal_issue 17
_journal_name_full 'Dalton transactions (Cambridge, England : 2003)'
_journal_page_first 7414
_journal_page_last 7423
_journal_paper_doi 10.1039/d4dt00306c
_journal_volume 53
_journal_year 2024
_chemical_formula_moiety 'C12 H18 N4 Ni2 S4'
_chemical_formula_sum 'C12 H18 N4 Ni2 S4'
_chemical_formula_weight 463.96
_chemical_name_systematic Nibmedame-Nimnt
_space_group_crystal_system triclinic
_space_group_IT_number 2
_space_group_name_Hall '-P 1'
_space_group_name_H-M_alt 'P -1'
_atom_sites_solution_hydrogens geom
_atom_sites_solution_primary dual
_audit_creation_date 2023-06-27
_audit_creation_method
;
Olex2 1.5
(compiled 2023.03.06 svn.rbb2c1857 for OlexSys, GUI svn.r6748)
;
_audit_update_record
;
2024-01-31 deposited with the CCDC.	2024-04-01 downloaded from the CCDC.
;
_cell_angle_alpha 94.2260(10)
_cell_angle_beta 93.7670(10)
_cell_angle_gamma 100.8030(10)
_cell_formula_units_Z 2
_cell_length_a 8.2002(3)
_cell_length_b 9.6581(3)
_cell_length_c 10.9978(4)
_cell_measurement_reflns_used 27507
_cell_measurement_temperature 110.00
_cell_measurement_theta_max 30.08
_cell_measurement_theta_min 2.54
_cell_volume 850.43(5)
_computing_cell_refinement 'SAINT V8.38A (?, 2016)'
_computing_data_reduction 'SAINT V8.38A (?, 2016)'
_computing_molecular_graphics 'Olex2 1.5 (Dolomanov et al., 2009)'
_computing_publication_material 'Olex2 1.5 (Dolomanov et al., 2009)'
_computing_structure_refinement 'SHELXL 2019/2 (Sheldrick, 2015)'
_computing_structure_solution 'SHELXT 2014/4 (Sheldrick, 2014)'
_diffrn_ambient_temperature 110.00
_diffrn_measured_fraction_theta_full 0.998
_diffrn_measured_fraction_theta_max 0.995
_diffrn_measurement_device_type 'Bruker CMOS area detector'
_diffrn_measurement_method '\w and \f scans'
_diffrn_radiation_type MoK\a
_diffrn_radiation_wavelength 0.71073
_diffrn_reflns_av_R_equivalents 0.0388
_diffrn_reflns_av_unetI/netI 0.0193
_diffrn_reflns_Laue_measured_fraction_full 0.998
_diffrn_reflns_Laue_measured_fraction_max 0.995
_diffrn_reflns_limit_h_max 11
_diffrn_reflns_limit_h_min -11
_diffrn_reflns_limit_k_max 13
_diffrn_reflns_limit_k_min -13
_diffrn_reflns_limit_l_max 15
_diffrn_reflns_limit_l_min -15
_diffrn_reflns_number 57235
_diffrn_reflns_point_group_measured_fraction_full 0.998
_diffrn_reflns_point_group_measured_fraction_max 0.995
_diffrn_reflns_theta_full 25.242
_diffrn_reflns_theta_max 30.129
_diffrn_reflns_theta_min 1.863
_diffrn_source_current 1.0
_diffrn_source_power 0.05
_diffrn_source_voltage 50.0
_diffrn_standards_number 0
_exptl_absorpt_coefficient_mu 2.703
_exptl_absorpt_correction_T_max 0.7460
_exptl_absorpt_correction_T_min 0.6878
_exptl_absorpt_correction_type none
_exptl_absorpt_process_details
;
SADABS-2016/2 (Bruker,2016/2) was used for absorption correction.
wR2(int) was 0.0668 before and 0.0530 after correction.
The Ratio of minimum to maximum transmission is 0.9220.
The \l/2 correction factor is Not present.
;
_exptl_crystal_colour 'metallic reddish red'
_exptl_crystal_colour_lustre metallic
_exptl_crystal_colour_modifier reddish
_exptl_crystal_colour_primary red
_exptl_crystal_density_diffrn 1.812
_exptl_crystal_description block
_exptl_crystal_F_000 476
_exptl_crystal_preparation 'DMSO and water'
_exptl_crystal_recrystallization_method layering
_exptl_crystal_size_max 0.3
_exptl_crystal_size_mid 0.3
_exptl_crystal_size_min 0.3
_refine_diff_density_max 0.456
_refine_diff_density_min -0.355
_refine_diff_density_rms 0.074
_refine_ls_extinction_method none
_refine_ls_goodness_of_fit_ref 1.085
_refine_ls_hydrogen_treatment constr
_refine_ls_matrix_type full
_refine_ls_number_parameters 201
_refine_ls_number_reflns 5008
_refine_ls_number_restraints 0
_refine_ls_restrained_S_all 1.085
_refine_ls_R_factor_all 0.0269
_refine_ls_R_factor_gt 0.0215
_refine_ls_shift/su_max 0.002
_refine_ls_shift/su_mean 0.000
_refine_ls_structure_factor_coef Fsqd
_refine_ls_weighting_details 'w=1/[\s^2^(Fo^2^)+(0.0131P)^2^+0.5745P] where P=(Fo^2^+2Fc^2^)/3'
_refine_ls_weighting_scheme calc
_refine_ls_wR_factor_gt 0.0426
_refine_ls_wR_factor_ref 0.0453
_reflns_Friedel_coverage 0.000
_reflns_number_gt 4519
_reflns_number_total 5008
_reflns_threshold_expression 'I > 2\s(I)'
_cod_data_source_file d4dt00306c2.cif
_cod_data_source_block 030522_nibmedamenimnt_0m
_cod_depositor_comments 'Adding full bibliography for 7715688--7715691.cif.'
_cod_database_code 7715689
_shelx_shelxl_version_number 2019/2
_shelx_space_group_comment
;
The symmetry employed for this shelxl refinement is uniquely defined
by the following loop, which should always be used as a source of
symmetry information in preference to the above space-group names.
They are only intended as comments.
;
_shelx_estimated_absorpt_t_max 0.498
_shelx_estimated_absorpt_t_min 0.498
_olex2_refinement_description
;
1. Fixed Uiso
 At 1.2 times of:
  All C(H,H) groups
 At 1.5 times of:
  All C(H,H,H) groups
2.a Secondary CH2 refined with riding coordinates:
 C6(H6a,H6b), C3(H3a,H3b), C7(H7a,H7b), C10(H10a,H10b), C4(H4a,H4b), C9(H9a,H9b)
2.b Idealised Me refined as rotating group:
 C8(H8a,H8b,H8c), C5(H5a,H5b,H5c)
;
_olex2_exptl_crystal_mounting_method loop
_olex2_submission_special_instructions 'No special instructions were received'

loop_
_space_group_symop_operation_xyz
'x, y, z'
'-x, -y, -z'

loop_
_atom_site_label
_atom_site_type_symbol
_atom_site_fract_x
_atom_site_fract_y
_atom_site_fract_z
_atom_site_U_iso_or_equiv
_atom_site_adp_type
_atom_site_occupancy
_atom_site_site_symmetry_order
_atom_site_calc_flag
_atom_site_refinement_flags_posn
_atom_site_refinement_flags_adp
_atom_site_refinement_flags_occupancy
_atom_site_disorder_assembly
_atom_site_disorder_group
Ni1 Ni 0.59682(2) 0.14225(2) 0.87225(2) 0.01064(4) Uani 1 1 d . . . . .
Ni2 Ni 0.36613(2) 0.27682(2) 0.75539(2) 0.01202(4) Uani 1 1 d . . . . .
S2 S 0.52245(4) 0.33704(3) 0.93182(3) 0.01247(7) Uani 1 1 d . . . . .
S1 S 0.33769(4) 0.06054(4) 0.82215(3) 0.01325(7) Uani 1 1 d . . . . .
S3 S 0.21309(4) 0.19795(4) 0.58945(3) 0.01569(7) Uani 1 1 d . . . . .
S4 S 0.39276(5) 0.49363(4) 0.71415(3) 0.01870(8) Uani 1 1 d . . . . .
N2 N 0.82833(14) 0.23159(12) 0.90611(10) 0.0125(2) Uani 1 1 d . . . . .
N1 N 0.66049(15) -0.00785(12) 0.77019(10) 0.0129(2) Uani 1 1 d . . . . .
N3 N 0.03848(18) 0.32415(16) 0.30664(12) 0.0262(3) Uani 1 1 d . . . . .
C11 C 0.11220(19) 0.33750(16) 0.40068(14) 0.0182(3) Uani 1 1 d . . . . .
C6 C 0.82701(18) 0.05773(15) 0.73091(13) 0.0157(3) Uani 1 1 d . . . . .
H6A H 0.812916 0.121826 0.666438 0.019 Uiso 1 1 calc R U . . .
H6B H 0.883821 -0.016790 0.697388 0.019 Uiso 1 1 calc R U . . .
C1 C 0.20506(18) 0.35106(15) 0.51744(13) 0.0157(3) Uani 1 1 d . . . . .
C3 C 0.35960(18) -0.07490(15) 0.70124(13) 0.0170(3) Uani 1 1 d . . . . .
H3A H 0.337122 -0.169703 0.732296 0.020 Uiso 1 1 calc R U . . .
H3B H 0.278342 -0.074397 0.630669 0.020 Uiso 1 1 calc R U . . .
C7 C 0.92966(18) 0.13992(16) 0.84146(13) 0.0163(3) Uani 1 1 d . . . . .
H7A H 0.964675 0.073500 0.897655 0.020 Uiso 1 1 calc R U . . .
H7B H 1.031020 0.199383 0.815313 0.020 Uiso 1 1 calc R U . . .
C8 C 0.88841(18) 0.25478(16) 1.03780(13) 0.0167(3) Uani 1 1 d . . . . .
H8A H 0.822963 0.315051 1.080796 0.025 Uiso 1 1 calc R U . . .
H8B H 1.006116 0.301069 1.046312 0.025 Uiso 1 1 calc R U . . .
H8C H 0.875797 0.163516 1.073151 0.025 Uiso 1 1 calc R U . . .
C10 C 0.71999(18) 0.45486(15) 0.90931(13) 0.0152(3) Uani 1 1 d . . . . .
H10A H 0.698280 0.528311 0.855536 0.018 Uiso 1 1 calc R U . . .
H10B H 0.771375 0.502828 0.989081 0.018 Uiso 1 1 calc R U . . .
N4 N 0.28625(19) 0.70729(15) 0.46225(12) 0.0260(3) Uani 1 1 d . . . . .
C5 C 0.6708(2) -0.13661(15) 0.83403(14) 0.0184(3) Uani 1 1 d . . . . .
H5A H 0.750567 -0.111494 0.906211 0.028 Uiso 1 1 calc R U . . .
H5B H 0.707900 -0.206417 0.778499 0.028 Uiso 1 1 calc R U . . .
H5C H 0.560880 -0.176858 0.859494 0.028 Uiso 1 1 calc R U . . .
C4 C 0.53517(18) -0.04337(15) 0.66154(13) 0.0160(3) Uani 1 1 d . . . . .
H4A H 0.556863 -0.126782 0.611924 0.019 Uiso 1 1 calc R U . . .
H4B H 0.546653 0.037098 0.609895 0.019 Uiso 1 1 calc R U . . .
C9 C 0.83922(17) 0.37064(14) 0.85175(13) 0.0143(3) Uani 1 1 d . . . . .
H9A H 0.810697 0.353902 0.762330 0.017 Uiso 1 1 calc R U . . .
H9B H 0.954593 0.425404 0.865977 0.017 Uiso 1 1 calc R U . . .
C2 C 0.28515(19) 0.47944(15) 0.57097(13) 0.0168(3) Uani 1 1 d . . . . .
C12 C 0.2846(2) 0.60563(16) 0.51084(13) 0.0196(3) Uani 1 1 d . . . . .

loop_
_atom_site_aniso_label
_atom_site_aniso_U_11
_atom_site_aniso_U_22
_atom_site_aniso_U_33
_atom_site_aniso_U_23
_atom_site_aniso_U_13
_atom_site_aniso_U_12
Ni1 0.01094(8) 0.01020(8) 0.01070(8) 0.00001(6) 0.00124(6) 0.00206(6)
Ni2 0.01213(9) 0.01144(8) 0.01220(8) 0.00036(6) 0.00007(6) 0.00214(6)
S2 0.01366(15) 0.01136(15) 0.01237(14) -0.00044(11) 0.00112(12) 0.00289(12)
S1 0.01213(15) 0.01209(15) 0.01501(15) 0.00020(12) 0.00206(12) 0.00104(12)
S3 0.01721(17) 0.01436(16) 0.01408(15) 0.00017(12) -0.00112(12) 0.00068(13)
S4 0.02541(19) 0.01301(16) 0.01602(16) 0.00062(13) -0.00669(14) 0.00261(14)
N2 0.0116(5) 0.0135(5) 0.0122(5) 0.0017(4) -0.0004(4) 0.0025(4)
N1 0.0143(5) 0.0128(5) 0.0121(5) 0.0012(4) 0.0025(4) 0.0030(4)
N3 0.0279(7) 0.0316(8) 0.0185(6) -0.0009(6) -0.0040(5) 0.0073(6)
C11 0.0188(7) 0.0186(7) 0.0171(7) -0.0009(5) 0.0016(5) 0.0039(6)
C6 0.0151(7) 0.0168(7) 0.0161(6) 0.0017(5) 0.0051(5) 0.0041(5)
C1 0.0175(7) 0.0171(7) 0.0128(6) 0.0005(5) 0.0011(5) 0.0042(5)
C3 0.0184(7) 0.0128(6) 0.0184(7) -0.0035(5) 0.0011(5) 0.0016(5)
C7 0.0126(6) 0.0181(7) 0.0196(7) 0.0029(5) 0.0028(5) 0.0056(5)
C8 0.0165(7) 0.0182(7) 0.0138(6) 0.0030(5) -0.0038(5) 0.0003(5)
C10 0.0153(6) 0.0122(6) 0.0171(6) 0.0011(5) -0.0012(5) 0.0005(5)
N4 0.0393(8) 0.0206(7) 0.0172(6) 0.0009(5) -0.0040(6) 0.0057(6)
C5 0.0242(8) 0.0141(7) 0.0189(7) 0.0040(5) 0.0044(6) 0.0067(6)
C4 0.0188(7) 0.0156(6) 0.0126(6) -0.0020(5) 0.0009(5) 0.0025(5)
C9 0.0138(6) 0.0134(6) 0.0155(6) 0.0039(5) 0.0003(5) 0.0014(5)
C2 0.0204(7) 0.0167(7) 0.0134(6) 0.0015(5) -0.0017(5) 0.0048(6)
C12 0.0250(8) 0.0182(7) 0.0147(6) -0.0013(5) -0.0032(6) 0.0046(6)

loop_
_atom_type_symbol
_atom_type_description
_atom_type_scat_dispersion_real
_atom_type_scat_dispersion_imag
_atom_type_scat_source
C C 0.0033 0.0016 'International Tables Vol C Tables 4.2.6.8 and 6.1.1.4'
H H 0.0000 0.0000 'International Tables Vol C Tables 4.2.6.8 and 6.1.1.4'
N N 0.0061 0.0033 'International Tables Vol C Tables 4.2.6.8 and 6.1.1.4'
Ni Ni 0.3393 1.1124 'International Tables Vol C Tables 4.2.6.8 and 6.1.1.4'
S S 0.1246 0.1234 'International Tables Vol C Tables 4.2.6.8 and 6.1.1.4'

loop_
_geom_angle_atom_site_label_1
_geom_angle_atom_site_label_2
_geom_angle_atom_site_label_3
_geom_angle
_geom_angle_site_symmetry_1
_geom_angle_site_symmetry_3
_geom_angle_publ_flag
S2 Ni1 Ni2 51.746(10) . . ?
S1 Ni1 Ni2 52.100(11) . . ?
S1 Ni1 S2 86.360(14) . . ?
N2 Ni1 Ni2 121.98(4) . . ?
N2 Ni1 S2 90.29(4) . . ?
N2 Ni1 S1 173.91(4) . . ?
N2 Ni1 N1 90.12(5) . . ?
N1 Ni1 Ni2 113.99(4) . . ?
N1 Ni1 S2 162.11(4) . . ?
N1 Ni1 S1 91.50(4) . . ?
S2 Ni2 Ni1 49.339(10) . . ?
S2 Ni2 S1 82.259(14) . . ?
S1 Ni2 Ni1 49.002(10) . . ?
S3 Ni2 Ni1 126.155(13) . . ?
S3 Ni2 S2 174.478(16) . . ?
S3 Ni2 S1 92.234(14) . . ?
S4 Ni2 Ni1 129.179(13) . . ?
S4 Ni2 S2 92.137(14) . . ?
S4 Ni2 S1 173.041(16) . . ?
S4 Ni2 S3 93.385(15) . . ?
Ni1 S2 Ni2 78.915(13) . . ?
C10 S2 Ni1 96.51(5) . . ?
C10 S2 Ni2 111.00(5) . . ?
Ni1 S1 Ni2 78.898(13) . . ?
C3 S1 Ni1 98.46(5) . . ?
C3 S1 Ni2 112.33(5) . . ?
C1 S3 Ni2 102.70(5) . . ?
C2 S4 Ni2 102.70(5) . . ?
C7 N2 Ni1 107.45(9) . . ?
C7 N2 C9 111.31(11) . . ?
C8 N2 Ni1 115.10(9) . . ?
C8 N2 C7 108.93(11) . . ?
C8 N2 C9 110.26(11) . . ?
C9 N2 Ni1 103.71(8) . . ?
C6 N1 Ni1 104.16(8) . . ?
C6 N1 C4 110.09(11) . . ?
C5 N1 Ni1 113.72(9) . . ?
C5 N1 C6 111.05(11) . . ?
C5 N1 C4 110.26(11) . . ?
C4 N1 Ni1 107.33(8) . . ?
N3 C11 C1 178.71(17) . . ?
N1 C6 H6A 110.1 . . ?
N1 C6 H6B 110.1 . . ?
N1 C6 C7 108.17(11) . . ?
H6A C6 H6B 108.4 . . ?
C7 C6 H6A 110.1 . . ?
C7 C6 H6B 110.1 . . ?
C11 C1 S3 118.01(11) . . ?
C2 C1 S3 120.55(11) . . ?
C2 C1 C11 121.44(13) . . ?
S1 C3 H3A 109.9 . . ?
S1 C3 H3B 109.9 . . ?
H3A C3 H3B 108.3 . . ?
C4 C3 S1 108.92(10) . . ?
C4 C3 H3A 109.9 . . ?
C4 C3 H3B 109.9 . . ?
N2 C7 C6 109.55(11) . . ?
N2 C7 H7A 109.8 . . ?
N2 C7 H7B 109.8 . . ?
C6 C7 H7A 109.8 . . ?
C6 C7 H7B 109.8 . . ?
H7A C7 H7B 108.2 . . ?
N2 C8 H8A 109.5 . . ?
N2 C8 H8B 109.5 . . ?
N2 C8 H8C 109.5 . . ?
H8A C8 H8B 109.5 . . ?
H8A C8 H8C 109.5 . . ?
H8B C8 H8C 109.5 . . ?
S2 C10 H10A 109.6 . . ?
S2 C10 H10B 109.6 . . ?
H10A C10 H10B 108.1 . . ?
C9 C10 S2 110.35(9) . . ?
C9 C10 H10A 109.6 . . ?
C9 C10 H10B 109.6 . . ?
N1 C5 H5A 109.5 . . ?
N1 C5 H5B 109.5 . . ?
N1 C5 H5C 109.5 . . ?
H5A C5 H5B 109.5 . . ?
H5A C5 H5C 109.5 . . ?
H5B C5 H5C 109.5 . . ?
N1 C4 C3 110.95(11) . . ?
N1 C4 H4A 109.4 . . ?
N1 C4 H4B 109.4 . . ?
C3 C4 H4A 109.4 . . ?
C3 C4 H4B 109.4 . . ?
H4A C4 H4B 108.0 . . ?
N2 C9 C10 110.23(11) . . ?
N2 C9 H9A 109.6 . . ?
N2 C9 H9B 109.6 . . ?
C10 C9 H9A 109.6 . . ?
C10 C9 H9B 109.6 . . ?
H9A C9 H9B 108.1 . . ?
C1 C2 S4 120.59(11) . . ?
C1 C2 C12 121.15(13) . . ?
C12 C2 S4 118.26(11) . . ?
N4 C12 C2 179.11(18) . . ?

loop_
_geom_bond_atom_site_label_1
_geom_bond_atom_site_label_2
_geom_bond_distance
_geom_bond_site_symmetry_2
_geom_bond_publ_flag
Ni1 Ni2 2.7871(3) . ?
Ni1 S2 2.1544(4) . ?
Ni1 S1 2.1436(4) . ?
Ni1 N2 1.9320(12) . ?
Ni1 N1 1.9378(12) . ?
Ni2 S2 2.2303(4) . ?
Ni2 S1 2.2412(4) . ?
Ni2 S3 2.1497(4) . ?
Ni2 S4 2.1493(4) . ?
S2 C10 1.8394(15) . ?
S1 C3 1.8370(14) . ?
S3 C1 1.7380(15) . ?
S4 C2 1.7370(14) . ?
N2 C7 1.4969(18) . ?
N2 C8 1.4858(17) . ?
N2 C9 1.4998(17) . ?
N1 C6 1.4987(18) . ?
N1 C5 1.4856(18) . ?
N1 C4 1.4992(18) . ?
N3 C11 1.149(2) . ?
C11 C1 1.434(2) . ?
C6 H6A 0.9900 . ?
C6 H6B 0.9900 . ?
C6 C7 1.513(2) . ?
C1 C2 1.361(2) . ?
C3 H3A 0.9900 . ?
C3 H3B 0.9900 . ?
C3 C4 1.515(2) . ?
C7 H7A 0.9900 . ?
C7 H7B 0.9900 . ?
C8 H8A 0.9800 . ?
C8 H8B 0.9800 . ?
C8 H8C 0.9800 . ?
C10 H10A 0.9900 . ?
C10 H10B 0.9900 . ?
C10 C9 1.524(2) . ?
N4 C12 1.150(2) . ?
C5 H5A 0.9800 . ?
C5 H5B 0.9800 . ?
C5 H5C 0.9800 . ?
C4 H4A 0.9900 . ?
C4 H4B 0.9900 . ?
C9 H9A 0.9900 . ?
C9 H9B 0.9900 . ?
C2 C12 1.429(2) . ?

loop_
_geom_torsion_atom_site_label_1
_geom_torsion_atom_site_label_2
_geom_torsion_atom_site_label_3
_geom_torsion_atom_site_label_4
_geom_torsion
_geom_torsion_site_symmetry_1
_geom_torsion_site_symmetry_2
_geom_torsion_site_symmetry_3
_geom_torsion_site_symmetry_4
_geom_torsion_publ_flag
Ni1 S2 C10 C9 4.42(10) . . . . ?
Ni1 S1 C3 C4 -17.23(10) . . . . ?
Ni1 N2 C7 C6 27.12(13) . . . . ?
Ni1 N2 C9 C10 58.34(11) . . . . ?
Ni1 N1 C6 C7 44.32(12) . . . . ?
Ni1 N1 C4 C3 -53.02(13) . . . . ?
Ni2 S2 C10 C9 -76.17(10) . . . . ?
Ni2 S1 C3 C4 64.18(11) . . . . ?
Ni2 S3 C1 C11 179.42(11) . . . . ?
Ni2 S3 C1 C2 -0.48(13) . . . . ?
Ni2 S4 C2 C1 2.80(14) . . . . ?
Ni2 S4 C2 C12 -176.59(11) . . . . ?
S2 C10 C9 N2 -39.77(13) . . . . ?
S1 C3 C4 N1 45.43(14) . . . . ?
S3 C1 C2 S4 -1.64(19) . . . . ?
S3 C1 C2 C12 177.74(12) . . . . ?
N1 C6 C7 N2 -48.32(15) . . . . ?
C11 C1 C2 S4 178.46(11) . . . . ?
C11 C1 C2 C12 -2.2(2) . . . . ?
C6 N1 C4 C3 -165.79(11) . . . . ?
C7 N2 C9 C10 173.59(11) . . . . ?
C8 N2 C7 C6 152.43(12) . . . . ?
C8 N2 C9 C10 -65.40(14) . . . . ?
C5 N1 C6 C7 -78.48(14) . . . . ?
C5 N1 C4 C3 71.34(14) . . . . ?
C4 N1 C6 C7 159.11(11) . . . . ?
C9 N2 C7 C6 -85.79(14) . . . . ?
